data_4085235
loop_
_publ_author_name
'El Ezzi, Mohammad'
'Kocsor, Tibor-Gabor'
'D&#x2019;Accriscio, Florian'
'Madec, David'
'Mallet-Ladeira, Sonia'
'Castel, Annie'

_publ_section_title
;
 Iron Complexes with Stabilized Germylenes: Syntheses and
 Characterizations
;
_journal_issue 3
_journal_name_full Organometallics
_journal_page_first 571
_journal_paper_doi 10.1021/om500903g
_journal_volume 34
_journal_year 2015
_chemical_compound_source 'synthesis as described'
_chemical_formula_moiety 'C19 H23 Cl1 Fe1 Ge1 N2 O4'
_chemical_formula_sum 'C19 H23 Cl Fe Ge N2 O4'
_chemical_formula_weight 507.30
_chemical_name_systematic
;
 ?
;
_space_group_IT_number 19
_symmetry_cell_setting orthorhombic
_symmetry_Int_Tables_number 19
_symmetry_space_group_name_Hall 'P 2ac 2ab'
_symmetry_space_group_name_H-M 'P 21 21 21'
_atom_sites_solution_hydrogens geom
_atom_sites_solution_primary direct
_atom_sites_solution_secondary difmap
_cell_angle_alpha 90
_cell_angle_beta 90
_cell_angle_gamma 90
_cell_formula_units_Z 4
_cell_length_a 12.3045(15)
_cell_length_b 13.5768(15)
_cell_length_c 13.7763(15)
_cell_measurement_reflns_used 9905
_cell_measurement_temperature 193(2)
_cell_measurement_theta_max 27.99
_cell_measurement_theta_min 2.68
_cell_measurement_wavelength 0.71073
_cell_volume 2301.4(5)
_computing_cell_refinement 'APEX2 and SAINT (Bruker, 2008)'
_computing_data_collection 'APEX2 (Bruker, 2008)'
_computing_data_reduction 'SAINT (Bruker, 2008)'
_computing_molecular_graphics 'Ortep-3 for Windows (Farrugia, 1997)'
_computing_publication_material 'WinGX publication routines (Farrugia, 1999)'
_computing_structure_refinement 'SHELXL-97 (Sheldrick, 2008)'
_computing_structure_solution 'SHELXS-97 (Sheldrick, 2008)'
_diffrn_ambient_temperature 193(2)
_diffrn_measured_fraction_theta_full 0.993
_diffrn_measured_fraction_theta_max 0.993
_diffrn_measurement_device_type 'Bruker Kappa APEX II Quazar'
_diffrn_measurement_method 'phi and omega scans'
_diffrn_radiation_monochromator 'multilayer optics'
_diffrn_radiation_probe x-ray
_diffrn_radiation_source 'microfocus sealed tube'
_diffrn_radiation_type MoK\a
_diffrn_radiation_wavelength 0.71073
_diffrn_reflns_av_R_equivalents 0.0414
_diffrn_reflns_av_unetI/netI 0.0319
_diffrn_reflns_limit_h_max 17
_diffrn_reflns_limit_h_min -17
_diffrn_reflns_limit_k_max 19
_diffrn_reflns_limit_k_min -19
_diffrn_reflns_limit_l_max 19
_diffrn_reflns_limit_l_min -19
_diffrn_reflns_number 50286
_diffrn_reflns_theta_full 30.57
_diffrn_reflns_theta_max 30.57
_diffrn_reflns_theta_min 3.93
_diffrn_standards_decay_% 0
_diffrn_standards_interval_count 0
_diffrn_standards_interval_time 0
_diffrn_standards_number 0
_exptl_absorpt_coefficient_mu 2.077
_exptl_absorpt_correction_T_max 0.8514
_exptl_absorpt_correction_T_min 0.7062
_exptl_absorpt_correction_type multi-scan
_exptl_absorpt_process_details 'SADABS (Bruker-AXS)'
_exptl_crystal_colour yellow
_exptl_crystal_density_diffrn 1.464
_exptl_crystal_density_method 'not measured'
_exptl_crystal_description block
_exptl_crystal_F_000 1032
_exptl_crystal_size_max 0.18
_exptl_crystal_size_mid 0.16
_exptl_crystal_size_min 0.08
_refine_diff_density_max 0.307
_refine_diff_density_min -0.303
_refine_diff_density_rms 0.06
_refine_ls_abs_structure_details 'Flack H D (1983), Acta Cryst. A39, 876-881'
_refine_ls_abs_structure_Flack 0.084(7)
_refine_ls_extinction_method none
_refine_ls_goodness_of_fit_ref 1.025
_refine_ls_hydrogen_treatment constr
_refine_ls_matrix_type full
_refine_ls_number_parameters 284
_refine_ls_number_reflns 7022
_refine_ls_number_restraints 66
_refine_ls_restrained_S_all 1.032
_refine_ls_R_factor_all 0.0409
_refine_ls_R_factor_gt 0.0285
_refine_ls_shift/su_max 0.003
_refine_ls_shift/su_mean 0
_refine_ls_structure_factor_coef Fsqd
_refine_ls_weighting_details 'calc w=1/[\s^2^(Fo^2^)+(0.0334P)^2^+0.0971P] where P=(Fo^2^+2Fc^2^)/3'
_refine_ls_weighting_scheme calc
_refine_ls_wR_factor_gt 0.0603
_refine_ls_wR_factor_ref 0.0643
_reflns_number_gt 5917
_reflns_number_total 7022
_reflns_threshold_expression >2sigma(I)
_cod_data_source_file om500903g_si_001.cif
_cod_data_source_block 3b
_cod_depositor_comments 'Adding full bibliography for 4085233--4085238.cif.'
_cod_database_code 4085235

loop_
_symmetry_equiv_pos_as_xyz
'x, y, z'
'-x+1/2, -y, z+1/2'
'-x, y+1/2, -z+1/2'
'x+1/2, -y+1/2, -z'

loop_
_atom_site_label
_atom_site_type_symbol
_atom_site_fract_x
_atom_site_fract_y
_atom_site_fract_z
_atom_site_U_iso_or_equiv
_atom_site_adp_type
_atom_site_occupancy
_atom_site_symmetry_multiplicity
_atom_site_calc_flag
_atom_site_refinement_flags
_atom_site_disorder_assembly
_atom_site_disorder_group
C1 C 1.0847(2) 0.43872(16) 0.33191(17) 0.0404(5) Uani 1 1 d . . .
C2 C 0.9643(2) 0.62369(18) 0.24235(16) 0.0477(6) Uani 1 1 d . . .
C3 C 1.0509(2) 0.4818(2) 0.15397(16) 0.0536(6) Uani 1 1 d . . .
C4 C 0.8646(2) 0.42042(19) 0.22650(17) 0.0492(6) Uani 1 1 d . . .
C5 C 0.97043(14) 0.48851(14) 0.57101(12) 0.0271(3) Uani 1 1 d . A .
C6 C 1.02618(16) 0.46782(15) 0.66488(13) 0.0301(4) Uani 1 1 d . . .
C7 C 1.12930(19) 0.42873(18) 0.66411(17) 0.0444(6) Uani 1 1 d . . .
H7 H 1.1629 0.4123 0.6042 0.053 Uiso 1 1 calc R . .
C8 C 1.1843(2) 0.4132(2) 0.7506(2) 0.0582(7) Uani 1 1 d . . .
H8 H 1.255 0.3852 0.7504 0.07 Uiso 1 1 calc R . .
C9 C 1.1352(2) 0.4387(2) 0.83709(18) 0.0549(7) Uani 1 1 d . . .
H9 H 1.1732 0.4296 0.8965 0.066 Uiso 1 1 calc R . .
C10 C 1.0323(2) 0.4772(2) 0.83816(15) 0.0466(5) Uani 1 1 d . . .
H10 H 0.9991 0.494 0.8982 0.056 Uiso 1 1 calc R . .
C11 C 0.97675(17) 0.49160(16) 0.75214(13) 0.0370(4) Uani 1 1 d . . .
H11 H 0.9051 0.5177 0.7529 0.044 Uiso 1 1 calc R . .
C12 C 1.03505(19) 0.66675(15) 0.54160(15) 0.0360(5) Uani 1 1 d DU . .
C13 C 1.0397(4) 0.6976(2) 0.6466(2) 0.0486(8) Uani 0.78 1 d PDU A 1
H13A H 1.0649 0.7659 0.6509 0.073 Uiso 0.78 1 calc PR A 1
H13B H 1.0901 0.6546 0.6818 0.073 Uiso 0.78 1 calc PR A 1
H13C H 0.9671 0.6923 0.6754 0.073 Uiso 0.78 1 calc PR A 1
C14 C 1.1467(3) 0.6545(3) 0.4968(3) 0.0529(8) Uani 0.78 1 d PDU A 1
H14A H 1.139 0.6371 0.4281 0.079 Uiso 0.78 1 calc PR A 1
H14B H 1.1861 0.6021 0.5307 0.079 Uiso 0.78 1 calc PR A 1
H14C H 1.1871 0.7164 0.5025 0.079 Uiso 0.78 1 calc PR A 1
C15 C 0.9727(3) 0.7481(2) 0.4845(2) 0.0490(8) Uani 0.78 1 d PDU A 1
H15A H 1.0102 0.8112 0.4923 0.074 Uiso 0.78 1 calc PR A 1
H15B H 0.8985 0.7535 0.5098 0.074 Uiso 0.78 1 calc PR A 1
H15C H 0.9702 0.7305 0.4155 0.074 Uiso 0.78 1 calc PR A 1
C13' C 0.9776(12) 0.7137(9) 0.6268(9) 0.054(3) Uani 0.22 1 d PDU A 2
H13D H 1.0193 0.7708 0.6493 0.081 Uiso 0.22 1 calc PR A 2
H13E H 0.9714 0.6656 0.6797 0.081 Uiso 0.22 1 calc PR A 2
H13F H 0.9049 0.7349 0.6069 0.081 Uiso 0.22 1 calc PR A 2
C14' C 1.1585(7) 0.6431(7) 0.5792(9) 0.048(2) Uani 0.22 1 d PDU A 2
H14D H 1.1949 0.5999 0.5325 0.072 Uiso 0.22 1 calc PR A 2
H14E H 1.1553 0.6105 0.6426 0.072 Uiso 0.22 1 calc PR A 2
H14F H 1.1992 0.7048 0.5852 0.072 Uiso 0.22 1 calc PR A 2
C15' C 1.0519(12) 0.7213(8) 0.4526(7) 0.053(2) Uani 0.22 1 d PDU A 2
H15D H 1.1003 0.6841 0.4097 0.079 Uiso 0.22 1 calc PR A 2
H15E H 1.0848 0.7852 0.4677 0.079 Uiso 0.22 1 calc PR A 2
H15F H 0.9819 0.7317 0.4203 0.079 Uiso 0.22 1 calc PR A 2
C16 C 0.8725(2) 0.32454(16) 0.54149(16) 0.0416(5) Uani 1 1 d . . .
C17 C 0.9658(3) 0.25301(19) 0.5578(3) 0.0860(11) Uani 1 1 d . . .
H17A H 1.0153 0.2553 0.5021 0.129 Uiso 1 1 calc R . .
H17B H 0.9369 0.1861 0.565 0.129 Uiso 1 1 calc R . .
H17C H 1.0053 0.2715 0.6168 0.129 Uiso 1 1 calc R . .
C18 C 0.8001(3) 0.3289(3) 0.6296(3) 0.0917(13) Uani 1 1 d . . .
H18A H 0.8439 0.3442 0.687 0.138 Uiso 1 1 calc R . .
H18B H 0.7643 0.2651 0.6386 0.138 Uiso 1 1 calc R . .
H18C H 0.745 0.3802 0.6204 0.138 Uiso 1 1 calc R . .
C19 C 0.8104(3) 0.2898(2) 0.4532(2) 0.0737(9) Uani 1 1 d . . .
H19A H 0.75 0.335 0.4403 0.111 Uiso 1 1 calc R . .
H19B H 0.7819 0.2235 0.465 0.111 Uiso 1 1 calc R . .
H19C H 0.8592 0.2885 0.3969 0.111 Uiso 1 1 calc R . .
N1 N 0.97235(15) 0.57435(12) 0.52461(11) 0.0316(4) Uani 1 1 d . A .
N2 N 0.91406(14) 0.42400(11) 0.51830(11) 0.0311(4) Uani 1 1 d . A .
O1 O 1.15324(15) 0.40437(13) 0.37639(14) 0.0576(5) Uani 1 1 d . . .
O2 O 0.9566(2) 0.70616(14) 0.22529(15) 0.0772(7) Uani 1 1 d . . .
O3 O 1.09994(18) 0.47548(19) 0.08392(13) 0.0866(7) Uani 1 1 d . . .
O4 O 0.7927(2) 0.3729(2) 0.20214(16) 0.0795(7) Uani 1 1 d . . .
Cl1 Cl 0.73458(5) 0.57152(6) 0.42794(5) 0.05857(18) Uani 1 1 d . A .
Fe1 Fe 0.97778(2) 0.49488(2) 0.264075(18) 0.03312(7) Uani 1 1 d . A .
Ge1 Ge 0.900414(16) 0.516957(14) 0.412681(13) 0.02784(5) Uani 1 1 d . . .

loop_
_atom_site_aniso_label
_atom_site_aniso_U_11
_atom_site_aniso_U_22
_atom_site_aniso_U_33
_atom_site_aniso_U_23
_atom_site_aniso_U_13
_atom_site_aniso_U_12
C1 0.0407(13) 0.0346(11) 0.0459(12) -0.0047(9) 0.0028(10) 0.0016(10)
C2 0.0657(17) 0.0421(12) 0.0352(11) 0.0049(10) -0.0024(11) -0.0046(12)
C3 0.0554(14) 0.0665(17) 0.0389(11) -0.0101(13) -0.0011(10) -0.0059(14)
C4 0.0549(15) 0.0574(15) 0.0352(11) -0.0073(11) -0.0028(11) -0.0047(12)
C5 0.0251(8) 0.0293(8) 0.0268(8) -0.0029(7) 0.0006(6) -0.0011(8)
C6 0.0293(10) 0.0319(10) 0.0291(8) 0.0030(7) -0.0027(7) -0.0062(9)
C7 0.0347(12) 0.0581(14) 0.0406(11) 0.0035(11) -0.0004(9) 0.0016(11)
C8 0.0357(13) 0.079(2) 0.0596(16) 0.0153(15) -0.0141(12) 0.0031(13)
C9 0.0530(15) 0.0741(18) 0.0377(12) 0.0166(12) -0.0156(11) -0.0181(14)
C10 0.0523(14) 0.0583(14) 0.0291(9) 0.0062(10) -0.0038(9) -0.0136(13)
C11 0.0367(10) 0.0442(11) 0.0302(8) 0.0026(9) 0.0001(7) -0.0051(10)
C12 0.0438(12) 0.0246(9) 0.0395(11) -0.0053(8) -0.0030(9) -0.0065(9)
C13 0.069(2) 0.0364(16) 0.0400(16) -0.0096(13) -0.0099(17) -0.0112(17)
C14 0.0464(18) 0.0442(17) 0.068(2) -0.0109(16) 0.0075(16) -0.0139(14)
C15 0.075(2) 0.0262(13) 0.0463(16) -0.0013(12) -0.0177(16) -0.0050(15)
C13' 0.063(6) 0.034(4) 0.064(5) -0.018(4) 0.003(5) -0.006(5)
C14' 0.042(4) 0.036(4) 0.065(5) -0.001(5) -0.002(5) -0.016(4)
C15' 0.066(5) 0.036(4) 0.056(4) 0.000(4) -0.004(4) -0.016(4)
C16 0.0503(14) 0.0330(11) 0.0417(12) 0.0022(9) -0.0009(10) -0.0168(10)
C17 0.096(2) 0.0315(13) 0.130(3) 0.0091(16) -0.017(2) -0.0076(16)
C18 0.118(3) 0.073(2) 0.084(2) -0.0169(18) 0.049(2) -0.057(2)
C19 0.101(2) 0.0507(16) 0.0691(19) 0.0010(14) -0.0272(18) -0.0356(17)
N1 0.0388(10) 0.0276(8) 0.0284(8) -0.0023(7) -0.0071(7) -0.0053(8)
N2 0.0354(9) 0.0278(8) 0.0301(8) 0.0028(6) -0.0046(7) -0.0076(7)
O1 0.0469(10) 0.0547(11) 0.0713(12) 0.0035(9) -0.0083(9) 0.0157(9)
O2 0.126(2) 0.0412(10) 0.0644(13) 0.0158(9) -0.0151(13) -0.0072(11)
O3 0.0893(15) 0.129(2) 0.0411(9) -0.0200(13) 0.0173(10) -0.0061(15)
O4 0.0781(15) 0.0969(17) 0.0633(13) -0.0147(12) -0.0166(11) -0.0397(13)
Cl1 0.0395(3) 0.0771(4) 0.0591(4) -0.0145(3) -0.0074(3) 0.0221(3)
Fe1 0.03847(15) 0.03371(16) 0.02719(12) -0.00319(12) -0.00199(11) -0.00073(13)
Ge1 0.03036(10) 0.02618(9) 0.02698(8) -0.00200(8) -0.00395(8) 0.00100(8)

loop_
_atom_type_symbol
_atom_type_description
_atom_type_scat_dispersion_real
_atom_type_scat_dispersion_imag
_atom_type_scat_source
C C 0.0033 0.0016 'International Tables Vol C Tables 4.2.6.8 and 6.1.1.4'
H H 0 0 'International Tables Vol C Tables 4.2.6.8 and 6.1.1.4'
N N 0.0061 0.0033 'International Tables Vol C Tables 4.2.6.8 and 6.1.1.4'
O O 0.0106 0.006 'International Tables Vol C Tables 4.2.6.8 and 6.1.1.4'
Cl Cl 0.1484 0.1585 'International Tables Vol C Tables 4.2.6.8 and 6.1.1.4'
Fe Fe 0.3463 0.8444 'International Tables Vol C Tables 4.2.6.8 and 6.1.1.4'
Ge Ge 0.1547 1.8001 'International Tables Vol C Tables 4.2.6.8 and 6.1.1.4'

loop_
_geom_angle_atom_site_label_1
_geom_angle_atom_site_label_2
_geom_angle_atom_site_label_3
_geom_angle
O1 C1 Fe1 178.7(2)
O2 C2 Fe1 177.8(2)
O3 C3 Fe1 178.1(3)
O4 C4 Fe1 179.6(3)
N1 C5 N2 108.87(15)
N1 C5 C6 125.04(17)
N2 C5 C6 126.05(18)
N1 C5 Ge1 54.74(9)
N2 C5 Ge1 54.41(9)
C6 C5 Ge1 173.53(13)
C7 C6 C11 120.1(2)
C7 C6 C5 119.38(18)
C11 C6 C5 120.46(18)
C6 C7 C8 120.1(2)
C6 C7 H7 119.9
C8 C7 H7 119.9
C9 C8 C7 119.4(2)
C9 C8 H8 120.3
C7 C8 H8 120.3
C10 C9 C8 120.6(2)
C10 C9 H9 119.7
C8 C9 H9 119.7
C9 C10 C11 120.1(2)
C9 C10 H10 119.9
C11 C10 H10 119.9
C10 C11 C6 119.6(2)
C10 C11 H11 120.2
C6 C11 H11 120.2
C15' C12 N1 111.8(5)
C15' C12 C13 131.7(5)
N1 C12 C13 113.8(2)
C15' C12 C13' 120.6(8)
N1 C12 C13' 103.6(5)
C15' C12 C14 65.2(6)
N1 C12 C14 108.23(19)
C13 C12 C14 112.8(3)
C13' C12 C14 141.9(6)
N1 C12 C15 105.19(19)
C13 C12 C15 107.8(2)
C13' C12 C15 82.1(6)
C14 C12 C15 108.6(2)
C15' C12 C14' 103.7(7)
N1 C12 C14' 111.4(4)
C13 C12 C14' 73.5(5)
C13' C12 C14' 105.7(8)
C15 C12 C14' 139.1(4)
C12 C13 H13A 109.5
C12 C13 H13B 109.5
H13A C13 H13B 109.5
C12 C13 H13C 109.5
H13A C13 H13C 109.5
H13B C13 H13C 109.5
C12 C14 H14A 109.5
C12 C14 H14B 109.5
H14A C14 H14B 109.5
C12 C14 H14C 109.5
H14A C14 H14C 109.5
H14B C14 H14C 109.5
C12 C15 H15A 109.5
C12 C15 H15B 109.5
H15A C15 H15B 109.5
C12 C15 H15C 109.5
H15A C15 H15C 109.5
H15B C15 H15C 109.5
C12 C13' H13D 109.5
C12 C13' H13E 109.5
H13D C13' H13E 109.5
C12 C13' H13F 109.5
H13D C13' H13F 109.5
H13E C13' H13F 109.5
C12 C14' H14D 109.5
C12 C14' H14E 109.5
H14D C14' H14E 109.5
C12 C14' H14F 109.5
H14D C14' H14F 109.5
H14E C14' H14F 109.5
C12 C15' H15D 109.5
C12 C15' H15E 109.5
H15D C15' H15E 109.5
C12 C15' H15F 109.5
H15D C15' H15F 109.5
H15E C15' H15F 109.5
N2 C16 C18 110.0(2)
N2 C16 C19 106.59(19)
C18 C16 C19 111.2(3)
N2 C16 C17 110.7(2)
C18 C16 C17 110.6(3)
C19 C16 C17 107.5(2)
C16 C17 H17A 109.5
C16 C17 H17B 109.5
H17A C17 H17B 109.5
C16 C17 H17C 109.5
H17A C17 H17C 109.5
H17B C17 H17C 109.5
C16 C18 H18A 109.5
C16 C18 H18B 109.5
H18A C18 H18B 109.5
C16 C18 H18C 109.5
H18A C18 H18C 109.5
H18B C18 H18C 109.5
C16 C19 H19A 109.5
C16 C19 H19B 109.5
H19A C19 H19B 109.5
C16 C19 H19C 109.5
H19A C19 H19C 109.5
H19B C19 H19C 109.5
C5 N1 C12 132.16(16)
C5 N1 Ge1 91.26(11)
C12 N1 Ge1 134.29(13)
C5 N2 C16 131.50(17)
C5 N2 Ge1 91.50(11)
C16 N2 Ge1 136.75(14)
C3 Fe1 C2 90.09(13)
C3 Fe1 C1 91.78(12)
C2 Fe1 C1 125.15(11)
C3 Fe1 C4 95.21(11)
C2 Fe1 C4 115.56(12)
C1 Fe1 C4 118.81(11)
C3 Fe1 Ge1 174.02(8)
C2 Fe1 Ge1 89.02(8)
C1 Fe1 Ge1 83.91(7)
C4 Fe1 Ge1 90.51(8)
N2 Ge1 N1 67.95(7)
N2 Ge1 Cl1 103.32(6)
N1 Ge1 Cl1 102.34(6)
N2 Ge1 Fe1 123.66(5)
N1 Ge1 Fe1 125.19(5)
Cl1 Ge1 Fe1 121.49(2)
N2 Ge1 C5 34.09(6)
N1 Ge1 C5 34.00(7)
Cl1 Ge1 C5 107.81(5)
Fe1 Ge1 C5 130.70(4)

loop_
_geom_bond_atom_site_label_1
_geom_bond_atom_site_label_2
_geom_bond_distance
C1 O1 1.142(3)
C1 Fe1 1.785(2)
C2 O2 1.148(3)
C2 Fe1 1.782(2)
C3 O3 1.141(3)
C3 Fe1 1.773(2)
C4 O4 1.145(3)
C4 Fe1 1.797(3)
C5 N1 1.329(2)
C5 N2 1.332(2)
C5 C6 1.491(3)
C5 Ge1 2.3767(17)
C6 C7 1.375(3)
C6 C11 1.385(3)
C7 C8 1.387(3)
C7 H7 0.95
C8 C9 1.379(4)
C8 H8 0.95
C9 C10 1.369(4)
C9 H9 0.95
C10 C11 1.382(3)
C10 H10 0.95
C11 H11 0.95
C12 C15' 1.447(10)
C12 N1 1.491(2)
C12 C13 1.507(4)
C12 C13' 1.511(10)
C12 C14 1.515(4)
C12 C15 1.557(4)
C12 C14' 1.637(10)
C13 H13A 0.98
C13 H13B 0.98
C13 H13C 0.98
C14 H14A 0.98
C14 H14B 0.98
C14 H14C 0.98
C15 H15A 0.98
C15 H15B 0.98
C15 H15C 0.98
C13' H13D 0.98
C13' H13E 0.98
C13' H13F 0.98
C14' H14D 0.98
C14' H14E 0.98
C14' H14F 0.98
C15' H15D 0.98
C15' H15E 0.98
C15' H15F 0.98
C16 N2 1.479(2)
C16 C18 1.506(4)
C16 C19 1.512(3)
C16 C17 1.520(4)
C17 H17A 0.98
C17 H17B 0.98
C17 H17C 0.98
C18 H18A 0.98
C18 H18B 0.98
C18 H18C 0.98
C19 H19A 0.98
C19 H19B 0.98
C19 H19C 0.98
N1 Ge1 1.9412(15)
N2 Ge1 1.9334(16)
Cl1 Ge1 2.1809(7)
Fe1 Ge1 2.2775(4)
